data_4022849
loop_
_publ_author_name
'Douglass F. Taber'
'Jean-Michel Joerger'

_publ_section_title
;
 Preparation of the 5/5-Spiroketal of the Ritterazines
;
_journal_name_full 'Journal of Organic Chemistry'
_journal_page_first 3454
_journal_page_last 3457
_journal_paper_doi 10.1021/jo0626461
_journal_volume 72
_journal_year 2007
_chemical_absolute_configuration syn
_chemical_formula_sum 'C26 H26 N4 O14'
_chemical_formula_weight 618.51
_chemical_name_systematic
; 
 ? 
;
_space_group_IT_number 19
_symmetry_cell_setting orthorhombic
_symmetry_space_group_name_Hall 'P 2ac 2ab'
_symmetry_space_group_name_H-M 'P 21 21 21'
_atom_sites_solution_hydrogens geom
_atom_sites_solution_primary direct
_atom_sites_solution_secondary difmap
_audit_creation_method SHELXL-97
_cell_angle_alpha 90.00
_cell_angle_beta 90.00
_cell_angle_gamma 90.00
_cell_formula_units_Z 4
_cell_length_a 5.7996(9)
_cell_length_b 11.9907(16)
_cell_length_c 41.103(5)
_cell_measurement_reflns_used 963
_cell_measurement_temperature 120(2)
_cell_measurement_theta_max 22.61
_cell_measurement_theta_min 2.26
_cell_volume 2858.4(7)
_computing_cell_refinement 'SAINT (Bruker, 2002)'
_computing_data_collection 'SMART (Bruker, 2002)'
_computing_data_reduction SAINT
_computing_molecular_graphics 'SHELXTL (Sheldrick, 2001)'
_computing_publication_material SHELXTL
_computing_structure_refinement 'SHELXL-97 (Sheldrick, 1997)'
_computing_structure_solution 'SHELXS-97 (Sheldrick, 1990)'
_diffrn_ambient_temperature 120(2)
_diffrn_detector_area_resol_mean 836.6
_diffrn_measured_fraction_theta_full 0.999
_diffrn_measured_fraction_theta_max 0.958
_diffrn_measurement_device_type 'Bruker AXS APEX diffractometer'
_diffrn_measurement_method \w
_diffrn_radiation_monochromator graphite
_diffrn_radiation_source 'fine-focus sealed tube'
_diffrn_radiation_type MoK\a
_diffrn_radiation_wavelength 0.71073
_diffrn_reflns_av_R_equivalents 0.0392
_diffrn_reflns_av_sigmaI/netI 0.0245
_diffrn_reflns_limit_h_max 7
_diffrn_reflns_limit_h_min -7
_diffrn_reflns_limit_k_max 15
_diffrn_reflns_limit_k_min -15
_diffrn_reflns_limit_l_max 54
_diffrn_reflns_limit_l_min -54
_diffrn_reflns_number 30961
_diffrn_reflns_theta_full 25.00
_diffrn_reflns_theta_max 28.26
_diffrn_reflns_theta_min 1.77
_diffrn_standards_decay_% 1
_diffrn_standards_interval_count 0
_diffrn_standards_interval_time 0
_diffrn_standards_number 0
_exptl_absorpt_coefficient_mu 0.119
_exptl_absorpt_correction_T_max 0.9950
_exptl_absorpt_correction_T_min 0.9002
_exptl_absorpt_correction_type multi-scan
_exptl_absorpt_process_details 'SADABS (Sheldrick, 2003)'
_exptl_crystal_colour colourless
_exptl_crystal_density_diffrn 1.437
_exptl_crystal_density_method 'not measured'
_exptl_crystal_description needle
_exptl_crystal_F_000 1288
_exptl_crystal_size_max 0.23
_exptl_crystal_size_mid 0.07
_exptl_crystal_size_min 0.04
_refine_diff_density_max 0.235
_refine_diff_density_min -0.153
_refine_diff_density_rms 0.039
_refine_ls_extinction_method none
_refine_ls_goodness_of_fit_ref 1.064
_refine_ls_hydrogen_treatment constr
_refine_ls_matrix_type full
_refine_ls_number_parameters 400
_refine_ls_number_reflns 3907
_refine_ls_number_restraints 0
_refine_ls_restrained_S_all 1.064
_refine_ls_R_factor_all 0.0485
_refine_ls_R_factor_gt 0.0385
_refine_ls_shift/su_max 0.001
_refine_ls_shift/su_mean 0.000
_refine_ls_structure_factor_coef Fsqd
_refine_ls_weighting_details 'calc w=1/[\s^2^(Fo^2^)+(0.0360P)^2^+0.8065P] where P=(Fo^2^+2Fc^2^)/3'
_refine_ls_weighting_scheme calc
_refine_ls_wR_factor_gt 0.0821
_refine_ls_wR_factor_ref 0.0873
_reflns_number_gt 3419
_reflns_number_total 3907
_reflns_threshold_expression >2sigma(I)
_cod_data_source_file jo0626461si20070306_123011.cif
_cod_data_source_block dout017
_cod_depositor_comments
;
The following automatic conversions were performed:
'_symmetry_cell_setting' value 'Orthorhombic' changed to 'orthorhombic'
according to '/home/saulius/struct/CIF-dictionaries/cif_core.dic'
dictionary named 'cif_core.dic' version 2.4.1 from 2010-06-29.

Automatic conversion script
Id: cif_fix_enum 1527 2010-12-29 10:47:43Z saulius 
;
_cod_database_code 4022849

loop_
_symmetry_equiv_pos_as_xyz
'x, y, z'
'-x+1/2, -y, z+1/2'
'-x, y+1/2, -z+1/2'
'x+1/2, -y+1/2, -z'

loop_
_atom_site_label
_atom_site_type_symbol
_atom_site_fract_x
_atom_site_fract_y
_atom_site_fract_z
_atom_site_U_iso_or_equiv
_atom_site_adp_type
_atom_site_occupancy
_atom_site_symmetry_multiplicity
_atom_site_calc_flag
_atom_site_refinement_flags
C1 C 0.9357(4) 0.05202(18) 0.90271(5) 0.0256(5) Uani 1 1 d .
H1A H 1.0269 0.0974 0.9166 0.031 Uiso 1 1 calc R
C2 C 1.0022(4) -0.05595(19) 0.89530(5) 0.0264(5) Uani 1 1 d .
C3 C 0.8806(4) -0.12383(19) 0.87423(5) 0.0282(5) Uani 1 1 d .
H3A H 0.9307 -0.1973 0.8692 0.034 Uiso 1 1 calc R
C4 C 0.6825(4) -0.07934(19) 0.86086(5) 0.0292(5) Uani 1 1 d .
C5 C 0.6037(4) 0.02688(19) 0.86796(5) 0.0292(5) Uani 1 1 d .
H5A H 0.4656 0.0545 0.8585 0.035 Uiso 1 1 calc R
C6 C 0.7322(4) 0.09217(18) 0.88935(5) 0.0272(5) Uani 1 1 d .
C7 C 0.6565(4) 0.20743(19) 0.89842(5) 0.0275(5) Uani 1 1 d .
C8 C 0.3360(5) 0.32927(18) 0.89663(6) 0.0304(5) Uani 1 1 d .
H8A H 0.4594 0.3835 0.9018 0.036 Uiso 1 1 calc R
H8B H 0.2153 0.3342 0.9136 0.036 Uiso 1 1 calc R
C9 C 0.2347(4) 0.35369(18) 0.86350(5) 0.0251(5) Uani 1 1 d .
H9A H 0.1028 0.3018 0.8594 0.030 Uiso 1 1 calc R
C10 C 0.1535(4) 0.47524(17) 0.85783(5) 0.0229(4) Uani 1 1 d .
H10A H -0.0158 0.4757 0.8532 0.028 Uiso 1 1 calc R
C11 C 0.2865(4) 0.5109(2) 0.82704(5) 0.0298(5) Uani 1 1 d .
H11A H 0.4311 0.5492 0.8342 0.036 Uiso 1 1 calc R
C12 C 0.3535(4) 0.4000(2) 0.81215(6) 0.0339(6) Uani 1 1 d .
C13 C 0.5504(5) 0.3931(3) 0.78776(6) 0.0480(8) Uani 1 1 d .
H13A H 0.7019 0.3897 0.7988 0.058 Uiso 1 1 calc R
H13B H 0.5487 0.4571 0.7726 0.058 Uiso 1 1 calc R
C14 C 0.4956(5) 0.2837(4) 0.77022(8) 0.0624(10) Uani 1 1 d .
H14A H 0.5597 0.2191 0.7822 0.075 Uiso 1 1 calc R
H14B H 0.5589 0.2839 0.7479 0.075 Uiso 1 1 calc R
C15 C 0.2303(5) 0.2796(3) 0.76970(7) 0.0503(8) Uani 1 1 d .
C16 C 0.1382(6) 0.1645(3) 0.77688(9) 0.0624(9) Uani 1 1 d .
H16A H -0.0307 0.1667 0.7775 0.094 Uiso 1 1 calc R
H16B H 0.1970 0.1392 0.7980 0.094 Uiso 1 1 calc R
H16C H 0.1885 0.1128 0.7598 0.094 Uiso 1 1 calc R
C17 C 0.1305(6) 0.3286(3) 0.73862(7) 0.0641(10) Uani 1 1 d .
H17A H -0.0364 0.3381 0.7411 0.096 Uiso 1 1 calc R
H17B H 0.1617 0.2782 0.7204 0.096 Uiso 1 1 calc R
H17C H 0.2019 0.4012 0.7343 0.096 Uiso 1 1 calc R
C18 C 0.1556(6) 0.5907(2) 0.80493(6) 0.0445(7) Uani 1 1 d .
H18A H 0.2486 0.6067 0.7856 0.067 Uiso 1 1 calc R
H18B H 0.1244 0.6602 0.8166 0.067 Uiso 1 1 calc R
H18C H 0.0095 0.5564 0.7983 0.067 Uiso 1 1 calc R
C19 C 0.2059(4) 0.55791(17) 0.88477(5) 0.0248(5) Uani 1 1 d .
H19A H 0.3736 0.5570 0.8893 0.030 Uiso 1 1 calc R
H19B H 0.1647 0.6338 0.8773 0.030 Uiso 1 1 calc R
C20 C -0.1305(4) 0.57607(18) 0.91676(5) 0.0253(5) Uani 1 1 d .
C21 C -0.4447(4) 0.60881(19) 0.95624(5) 0.0256(5) Uani 1 1 d .
H21A H -0.4989 0.6669 0.9425 0.031 Uiso 1 1 calc R
C22 C -0.5583(4) 0.58284(19) 0.98461(6) 0.0282(5) Uani 1 1 d .
C23 C -0.4902(4) 0.49737(19) 1.00501(6) 0.0308(5) Uani 1 1 d .
H23A H -0.5749 0.4788 1.0240 0.037 Uiso 1 1 calc R
C24 C -0.2926(5) 0.44031(19) 0.99636(5) 0.0301(5) Uani 1 1 d .
C25 C -0.1687(4) 0.46304(19) 0.96846(5) 0.0272(5) Uani 1 1 d .
H25A H -0.0334 0.4221 0.9633 0.033 Uiso 1 1 calc R
C26 C -0.2479(4) 0.54793(18) 0.94808(5) 0.0247(5) Uani 1 1 d .
N1 N 1.2140(4) -0.09981(16) 0.91070(5) 0.0297(4) Uani 1 1 d .
N2 N 0.5447(4) -0.14970(18) 0.83847(5) 0.0359(5) Uani 1 1 d .
N3 N -0.7618(4) 0.64989(17) 0.99398(5) 0.0348(5) Uani 1 1 d .
N4 N -0.2070(5) 0.35209(18) 1.01837(5) 0.0386(5) Uani 1 1 d .
O1 O 1.3082(3) -0.04209(14) 0.93128(4) 0.0371(4) Uani 1 1 d .
O2 O 1.2862(3) -0.19073(14) 0.90161(5) 0.0418(5) Uani 1 1 d .
O3 O 0.6161(4) -0.24295(14) 0.83253(4) 0.0399(5) Uani 1 1 d .
O4 O 0.3665(4) -0.11016(18) 0.82750(6) 0.0588(6) Uani 1 1 d .
O5 O 0.4291(3) 0.21709(13) 0.89515(4) 0.0325(4) Uani 1 1 d .
O6 O 0.7864(3) 0.27890(14) 0.90750(4) 0.0361(4) Uani 1 1 d .
O7 O 0.4119(3) 0.33354(14) 0.83973(4) 0.0327(4) Uani 1 1 d .
O8 O 0.1604(3) 0.35389(17) 0.79597(4) 0.0393(5) Uani 1 1 d .
O9 O 0.0810(3) 0.53338(13) 0.91476(3) 0.0258(3) Uani 1 1 d .
O10 O -0.2211(3) 0.63238(14) 0.89593(4) 0.0351(4) Uani 1 1 d .
O11 O -0.8405(3) 0.71544(15) 0.97409(5) 0.0391(4) Uani 1 1 d .
O12 O -0.8413(4) 0.63534(17) 1.02124(5) 0.0534(6) Uani 1 1 d .
O13 O -0.3478(4) 0.30727(15) 1.03652(4) 0.0489(5) Uani 1 1 d .
O14 O -0.0018(4) 0.33006(19) 1.01748(5) 0.0554(6) Uani 1 1 d .

loop_
_atom_site_aniso_label
_atom_site_aniso_U_11
_atom_site_aniso_U_22
_atom_site_aniso_U_33
_atom_site_aniso_U_23
_atom_site_aniso_U_13
_atom_site_aniso_U_12
C1 0.0279(11) 0.0247(11) 0.0243(11) -0.0003(9) 0.0008(9) 0.0020(10)
C2 0.0270(12) 0.0262(11) 0.0259(11) 0.0027(9) 0.0012(9) 0.0043(10)
C3 0.0327(13) 0.0240(11) 0.0280(11) -0.0019(9) 0.0031(10) 0.0026(10)
C4 0.0324(13) 0.0282(11) 0.0272(11) -0.0019(9) 0.0004(10) -0.0018(10)
C5 0.0269(12) 0.0306(12) 0.0301(11) 0.0006(10) -0.0015(10) 0.0025(10)
C6 0.0288(12) 0.0253(11) 0.0274(11) 0.0013(9) 0.0020(10) 0.0011(10)
C7 0.0275(12) 0.0271(11) 0.0280(11) 0.0021(9) -0.0010(10) 0.0021(10)
C8 0.0334(13) 0.0212(11) 0.0365(13) -0.0019(10) -0.0040(11) 0.0070(10)
C9 0.0223(11) 0.0241(10) 0.0289(11) -0.0057(9) 0.0006(9) 0.0030(9)
C10 0.0195(10) 0.0242(10) 0.0251(10) -0.0001(9) -0.0021(9) 0.0031(9)
C11 0.0259(12) 0.0391(13) 0.0244(11) 0.0002(10) -0.0003(9) -0.0047(11)
C12 0.0225(12) 0.0490(15) 0.0303(12) -0.0085(11) 0.0017(10) -0.0053(12)
C13 0.0287(14) 0.080(2) 0.0354(14) -0.0169(14) 0.0074(12) -0.0080(15)
C14 0.0309(15) 0.102(3) 0.0544(18) -0.0414(19) 0.0094(14) -0.0028(17)
C15 0.0357(15) 0.078(2) 0.0371(14) -0.0280(15) 0.0046(13) -0.0042(16)
C16 0.0463(19) 0.067(2) 0.074(2) -0.0317(19) -0.0012(17) 0.0051(18)
C17 0.053(2) 0.107(3) 0.0323(14) -0.0218(17) 0.0053(14) -0.013(2)
C18 0.0526(18) 0.0494(16) 0.0315(13) 0.0125(12) -0.0037(13) -0.0034(15)
C19 0.0237(11) 0.0236(11) 0.0270(11) -0.0023(9) 0.0007(9) 0.0027(9)
C20 0.0247(11) 0.0225(10) 0.0287(11) -0.0032(9) 0.0000(9) 0.0015(9)
C21 0.0244(11) 0.0251(11) 0.0273(11) -0.0039(9) -0.0023(9) -0.0003(10)
C22 0.0258(12) 0.0264(11) 0.0325(12) -0.0083(9) 0.0017(10) -0.0022(10)
C23 0.0364(14) 0.0290(12) 0.0269(11) -0.0035(10) 0.0054(10) -0.0054(11)
C24 0.0407(14) 0.0254(11) 0.0241(11) -0.0024(9) -0.0019(10) 0.0002(11)
C25 0.0307(12) 0.0265(11) 0.0245(11) -0.0059(9) -0.0011(10) 0.0037(10)
C26 0.0249(11) 0.0251(10) 0.0239(10) -0.0042(9) -0.0013(9) -0.0012(10)
N1 0.0309(11) 0.0270(10) 0.0311(10) 0.0005(8) -0.0013(9) 0.0051(9)
N2 0.0376(12) 0.0338(11) 0.0362(11) -0.0050(9) -0.0063(10) -0.0011(10)
N3 0.0289(11) 0.0323(10) 0.0432(12) -0.0089(9) 0.0080(10) -0.0011(10)
N4 0.0594(16) 0.0326(11) 0.0239(10) -0.0003(9) 0.0044(11) 0.0074(12)
O1 0.0373(10) 0.0361(9) 0.0378(9) -0.0050(8) -0.0107(8) 0.0074(9)
O2 0.0421(11) 0.0303(9) 0.0530(11) -0.0064(8) -0.0095(9) 0.0141(9)
O3 0.0531(12) 0.0299(9) 0.0365(9) -0.0072(8) -0.0031(9) -0.0004(9)
O4 0.0507(13) 0.0519(12) 0.0737(14) -0.0195(11) -0.0308(12) 0.0105(11)
O5 0.0294(9) 0.0218(8) 0.0464(10) -0.0012(7) -0.0048(8) 0.0048(7)
O6 0.0306(9) 0.0283(8) 0.0494(10) -0.0078(8) -0.0037(8) 0.0016(8)
O7 0.0244(8) 0.0378(9) 0.0360(9) -0.0085(7) 0.0044(7) 0.0044(8)
O8 0.0234(9) 0.0617(12) 0.0327(9) -0.0199(9) 0.0019(7) -0.0027(9)
O9 0.0263(8) 0.0267(8) 0.0244(8) -0.0011(6) 0.0007(7) 0.0043(7)
O10 0.0290(9) 0.0409(9) 0.0355(9) 0.0104(8) 0.0030(8) 0.0097(8)
O11 0.0301(9) 0.0381(10) 0.0491(10) -0.0076(9) -0.0004(8) 0.0058(8)
O12 0.0567(13) 0.0483(11) 0.0554(12) 0.0004(10) 0.0326(11) 0.0067(11)
O13 0.0797(16) 0.0349(10) 0.0322(9) 0.0032(8) 0.0124(10) 0.0015(11)
O14 0.0626(15) 0.0637(14) 0.0399(11) 0.0132(10) 0.0061(10) 0.0287(12)

loop_
_atom_type_symbol
_atom_type_description
_atom_type_scat_dispersion_real
_atom_type_scat_dispersion_imag
_atom_type_scat_source
C C 0.0033 0.0000 'International Tables Vol C Tables 4.2.6.8 and 6.1.1.4'
H H 0.0000 0.0000 'International Tables Vol C Tables 4.2.6.8 and 6.1.1.4'
N N 0.0061 0.0000 'International Tables Vol C Tables 4.2.6.8 and 6.1.1.4'
O O 0.0106 0.0000 'International Tables Vol C Tables 4.2.6.8 and 6.1.1.4'

loop_
_geom_angle_atom_site_label_1
_geom_angle_atom_site_label_2
_geom_angle_atom_site_label_3
_geom_angle
C2 C1 C6 118.3(2)
C2 C1 H1A 120.8
C6 C1 H1A 120.8
C3 C2 C1 123.1(2)
C3 C2 N1 118.9(2)
C1 C2 N1 118.0(2)
C4 C3 C2 116.5(2)
C4 C3 H3A 121.7
C2 C3 H3A 121.7
C3 C4 C5 123.1(2)
C3 C4 N2 118.4(2)
C5 C4 N2 118.4(2)
C4 C5 C6 118.3(2)
C4 C5 H5A 120.9
C6 C5 H5A 120.9
C1 C6 C5 120.6(2)
C1 C6 C7 118.1(2)
C5 C6 C7 121.3(2)
O6 C7 O5 126.3(2)
O6 C7 C6 123.5(2)
O5 C7 C6 110.2(2)
O5 C8 C9 106.66(18)
O5 C8 H8A 110.4
C9 C8 H8A 110.4
O5 C8 H8B 110.4
C9 C8 H8B 110.4
H8A C8 H8B 108.6
O7 C9 C8 107.56(19)
O7 C9 C10 105.84(18)
C8 C9 C10 115.85(18)
O7 C9 H9A 109.1
C8 C9 H9A 109.1
C10 C9 H9A 109.1
C19 C10 C11 108.50(18)
C19 C10 C9 116.35(17)
C11 C10 C9 103.44(18)
C19 C10 H10A 109.4
C11 C10 H10A 109.4
C9 C10 H10A 109.4
C12 C11 C18 116.0(2)
C12 C11 C10 102.48(19)
C18 C11 C10 114.5(2)
C12 C11 H11A 107.8
C18 C11 H11A 107.8
C10 C11 H11A 107.8
O8 C12 O7 110.0(2)
O8 C12 C11 109.3(2)
O7 C12 C11 103.32(18)
O8 C12 C13 105.27(18)
O7 C12 C13 108.4(2)
C11 C12 C13 120.4(2)
C12 C13 C14 101.6(2)
C12 C13 H13A 111.5
C14 C13 H13A 111.5
C12 C13 H13B 111.5
C14 C13 H13B 111.5
H13A C13 H13B 109.3
C13 C14 C15 104.0(3)
C13 C14 H14A 111.0
C15 C14 H14A 111.0
C13 C14 H14B 111.0
C15 C14 H14B 111.0
H14A C14 H14B 109.0
O8 C15 C16 108.4(2)
O8 C15 C17 106.3(3)
C16 C15 C17 112.6(3)
O8 C15 C14 104.4(2)
C16 C15 C14 112.3(3)
C17 C15 C14 112.3(3)
C15 C16 H16A 109.5
C15 C16 H16B 109.5
H16A C16 H16B 109.5
C15 C16 H16C 109.5
H16A C16 H16C 109.5
H16B C16 H16C 109.5
C15 C17 H17A 109.5
C15 C17 H17B 109.5
H17A C17 H17B 109.5
C15 C17 H17C 109.5
H17A C17 H17C 109.5
H17B C17 H17C 109.5
C11 C18 H18A 109.5
C11 C18 H18B 109.5
H18A C18 H18B 109.5
C11 C18 H18C 109.5
H18A C18 H18C 109.5
H18B C18 H18C 109.5
O9 C19 C10 112.65(17)
O9 C19 H19A 109.1
C10 C19 H19A 109.1
O9 C19 H19B 109.1
C10 C19 H19B 109.1
H19A C19 H19B 107.8
O10 C20 O9 124.8(2)
O10 C20 C26 122.5(2)
O9 C20 C26 112.70(19)
C22 C21 C26 118.5(2)
C22 C21 H21A 120.8
C26 C21 H21A 120.8
C21 C22 C23 123.0(2)
C21 C22 N3 118.7(2)
C23 C22 N3 118.3(2)
C24 C23 C22 116.7(2)
C24 C23 H23A 121.7
C22 C23 H23A 121.7
C23 C24 C25 123.2(2)
C23 C24 N4 118.4(2)
C25 C24 N4 118.4(2)
C24 C25 C26 118.1(2)
C24 C25 H25A 121.0
C26 C25 H25A 121.0
C21 C26 C25 120.4(2)
C21 C26 C20 117.5(2)
C25 C26 C20 122.1(2)
O1 N1 O2 124.2(2)
O1 N1 C2 117.79(19)
O2 N1 C2 118.0(2)
O3 N2 O4 124.7(2)
O3 N2 C4 117.6(2)
O4 N2 C4 117.6(2)
O11 N3 O12 124.3(2)
O11 N3 C22 118.2(2)
O12 N3 C22 117.5(2)
O14 N4 O13 124.8(3)
O14 N4 C24 117.7(2)
O13 N4 C24 117.5(2)
C7 O5 C8 116.5(2)
C12 O7 C9 106.05(17)
C12 O8 C15 111.52(19)
C20 O9 C19 115.59(17)

loop_
_geom_bond_atom_site_label_1
_geom_bond_atom_site_label_2
_geom_bond_distance
C1 C2 1.385(3)
C1 C6 1.388(3)
C1 H1A 0.9500
C2 C3 1.382(3)
C2 N1 1.478(3)
C3 C4 1.381(3)
C3 H3A 0.9500
C4 C5 1.384(3)
C4 N2 1.483(3)
C5 C6 1.393(3)
C5 H5A 0.9500
C6 C7 1.497(3)
C7 O6 1.201(3)
C7 O5 1.330(3)
C8 O5 1.451(3)
C8 C9 1.511(3)
C8 H8A 0.9900
C8 H8B 0.9900
C9 O7 1.439(3)
C9 C10 1.549(3)
C9 H9A 1.0000
C10 C19 1.517(3)
C10 C11 1.543(3)
C10 H10A 1.0000
C11 C12 1.515(3)
C11 C18 1.522(4)
C11 H11A 1.0000
C12 O8 1.415(3)
C12 O7 1.427(3)
C12 C13 1.522(3)
C13 C14 1.530(5)
C13 H13A 0.9900
C13 H13B 0.9900
C14 C15 1.540(4)
C14 H14A 0.9900
C14 H14B 0.9900
C15 O8 1.458(3)
C15 C16 1.509(5)
C15 C17 1.521(5)
C16 H16A 0.9800
C16 H16B 0.9800
C16 H16C 0.9800
C17 H17A 0.9800
C17 H17B 0.9800
C17 H17C 0.9800
C18 H18A 0.9800
C18 H18B 0.9800
C18 H18C 0.9800
C19 O9 1.460(3)
C19 H19A 0.9900
C19 H19B 0.9900
C20 O10 1.210(3)
C20 O9 1.332(3)
C20 C26 1.495(3)
C21 C22 1.375(3)
C21 C26 1.396(3)
C21 H21A 0.9500
C22 C23 1.382(3)
C22 N3 1.479(3)
C23 C24 1.381(3)
C23 H23A 0.9500
C24 C25 1.381(3)
C24 N4 1.478(3)
C25 C26 1.396(3)
C25 H25A 0.9500
N1 O1 1.222(2)
N1 O2 1.226(2)
N2 O3 1.217(3)
N2 O4 1.223(3)
N3 O11 1.222(3)
N3 O12 1.224(3)
N4 O14 1.219(3)
N4 O13 1.230(3)

loop_
_geom_torsion_atom_site_label_1
_geom_torsion_atom_site_label_2
_geom_torsion_atom_site_label_3
_geom_torsion_atom_site_label_4
_geom_torsion
C6 C1 C2 C3 2.7(3)
C6 C1 C2 N1 -177.50(19)
C1 C2 C3 C4 -1.0(3)
N1 C2 C3 C4 179.2(2)
C2 C3 C4 C5 -0.7(3)
C2 C3 C4 N2 -179.2(2)
C3 C4 C5 C6 0.7(4)
N2 C4 C5 C6 179.2(2)
C2 C1 C6 C5 -2.6(3)
C2 C1 C6 C7 177.8(2)
C4 C5 C6 C1 1.0(3)
C4 C5 C6 C7 -179.4(2)
C1 C6 C7 O6 24.5(3)
C5 C6 C7 O6 -155.1(2)
C1 C6 C7 O5 -155.0(2)
C5 C6 C7 O5 25.4(3)
O5 C8 C9 O7 -54.0(2)
O5 C8 C9 C10 -172.14(19)
O7 C9 C10 C19 -113.3(2)
C8 C9 C10 C19 5.8(3)
O7 C9 C10 C11 5.5(2)
C8 C9 C10 C11 124.6(2)
C19 C10 C11 C12 143.95(19)
C9 C10 C11 C12 19.8(2)
C19 C10 C11 C18 -89.6(2)
C9 C10 C11 C18 146.3(2)
C18 C11 C12 O8 -47.4(3)
C10 C11 C12 O8 78.1(2)
C18 C11 C12 O7 -164.5(2)
C10 C11 C12 O7 -39.0(2)
C18 C11 C12 C13 74.5(3)
C10 C11 C12 C13 -160.0(2)
O8 C12 C13 C14 -35.0(3)
O7 C12 C13 C14 82.7(3)
C11 C12 C13 C14 -158.9(3)
C12 C13 C14 C15 34.0(3)
C13 C14 C15 O8 -21.4(4)
C13 C14 C15 C16 -138.6(3)
C13 C14 C15 C17 93.3(3)
C11 C10 C19 O9 177.96(18)
C9 C10 C19 O9 -66.0(2)
C26 C21 C22 C23 -1.7(4)
C26 C21 C22 N3 177.73(19)
C21 C22 C23 C24 2.7(4)
N3 C22 C23 C24 -176.7(2)
C22 C23 C24 C25 -1.8(4)
C22 C23 C24 N4 176.9(2)
C23 C24 C25 C26 0.0(4)
N4 C24 C25 C26 -178.8(2)
C22 C21 C26 C25 -0.3(3)
C22 C21 C26 C20 178.7(2)
C24 C25 C26 C21 1.1(3)
C24 C25 C26 C20 -177.8(2)
O10 C20 C26 C21 -14.4(3)
O9 C20 C26 C21 165.13(19)
O10 C20 C26 C25 164.5(2)
O9 C20 C26 C25 -15.9(3)
C3 C2 N1 O1 -174.0(2)
C1 C2 N1 O1 6.2(3)
C3 C2 N1 O2 7.3(3)
C1 C2 N1 O2 -172.5(2)
C3 C4 N2 O3 -1.3(3)
C5 C4 N2 O3 -179.8(2)
C3 C4 N2 O4 178.1(2)
C5 C4 N2 O4 -0.4(3)
C21 C22 N3 O11 10.0(3)
C23 C22 N3 O11 -170.5(2)
C21 C22 N3 O12 -170.4(2)
C23 C22 N3 O12 9.0(3)
C23 C24 N4 O14 -154.6(2)
C25 C24 N4 O14 24.2(3)
C23 C24 N4 O13 24.5(3)
C25 C24 N4 O13 -156.6(2)
O6 C7 O5 C8 12.6(4)
C6 C7 O5 C8 -167.89(18)
C9 C8 O5 C7 115.2(2)
O8 C12 O7 C9 -72.2(2)
C11 C12 O7 C9 44.3(2)
C13 C12 O7 C9 173.2(2)
C8 C9 O7 C12 -155.37(19)
C10 C9 O7 C12 -31.0(2)
O7 C12 O8 C15 -93.6(2)
C11 C12 O8 C15 153.6(2)
C13 C12 O8 C15 22.9(3)
C16 C15 O8 C12 119.1(3)
C17 C15 O8 C12 -119.6(3)
C14 C15 O8 C12 -0.8(4)
O10 C20 O9 C19 -0.3(3)
C26 C20 O9 C19 -179.86(18)
C10 C19 O9 C20 -86.2(2)

loop_
_cod_related_entry_id
_cod_related_entry_database
_cod_related_entry_code
1 ChemSpider 17343465
